data_7225370
loop_
_publ_author_name
'Delori, Amit'
'Urquhart, Andrew J.'
'Oswald, Iain D. H.'

_publ_section_title
;
 Supramolecular hair dyes: a new application of cocrystallization
;
_journal_issue 28
_journal_name_full CrystEngComm
_journal_page_first 5360
_journal_paper_doi 10.1039/C6CE01001F
_journal_volume 18
_journal_year 2016
_chemical_formula_moiety 'C12 H12 N2, C4 H6 O5'
_chemical_formula_sum 'C16 H18 N2 O5'
_chemical_formula_weight 318.32
_chemical_name_systematic 'N-Phenyl-p-phenylenediamine+diglycolic acid'
_space_group_crystal_system monoclinic
_space_group_IT_number 14
_space_group_name_Hall '-P 2ybc'
_space_group_name_H-M_alt 'P 1 21/c 1'
_symmetry_space_group_name_Hall '-P 2ybc'
_symmetry_space_group_name_H-M 'P 1 21/c 1'
_atom_sites_solution_hydrogens mixed
_audit_creation_method SHELXL-2013
_audit_update_record
;
2015-11-09 deposited with the CCDC.
2016-05-27 downloaded from the CCDC.
;
_cell_angle_alpha 90
_cell_angle_beta 110.543(5)
_cell_angle_gamma 90
_cell_formula_units_Z 8
_cell_length_a 19.0949(19)
_cell_length_b 9.2904(9)
_cell_length_c 17.9875(19)
_cell_measurement_reflns_used 9929
_cell_measurement_temperature 123(2)
_cell_measurement_theta_max 25.97
_cell_measurement_theta_min 2.28
_cell_volume 2988.1(5)
_computing_cell_refinement 'Bruker SAINT'
_computing_data_collection 'Bruker APEX2'
_computing_data_reduction 'Bruker SAINT'
_computing_molecular_graphics 'Bruker SHELXTL'
_computing_publication_material 'Bruker SHELXTL'
_computing_structure_refinement 'SHELXL-2013 (Sheldrick, 2013)'
_computing_structure_solution 'SHELXS-97 (Sheldrick 2008)'
_diffrn_ambient_temperature 123(2)
_diffrn_measured_fraction_theta_full 1.000
_diffrn_measured_fraction_theta_max 0.998
_diffrn_measurement_device_type 'Bruker APEX-II CCD'
_diffrn_measurement_method '\f and \w scans'
_diffrn_radiation_type MoK\a
_diffrn_radiation_wavelength 0.71073
_diffrn_reflns_av_R_equivalents 0.0588
_diffrn_reflns_av_unetI/netI 0.0466
_diffrn_reflns_Laue_measured_fraction_full 1.000
_diffrn_reflns_Laue_measured_fraction_max 0.998
_diffrn_reflns_limit_h_max 23
_diffrn_reflns_limit_h_min -23
_diffrn_reflns_limit_k_max 7
_diffrn_reflns_limit_k_min -11
_diffrn_reflns_limit_l_max 22
_diffrn_reflns_limit_l_min -22
_diffrn_reflns_number 47123
_diffrn_reflns_point_group_measured_fraction_full 1.000
_diffrn_reflns_point_group_measured_fraction_max 0.998
_diffrn_reflns_theta_full 25.242
_diffrn_reflns_theta_max 26.079
_diffrn_reflns_theta_min 1.139
_diffrn_source INCOATECImuSMo
_exptl_absorpt_coefficient_mu 0.106
_exptl_absorpt_correction_T_max 0.7453
_exptl_absorpt_correction_T_min 0.5559
_exptl_absorpt_correction_type multi-scan
_exptl_absorpt_process_details '(SADABS; Bruker, 2007)'
_exptl_crystal_colour Bluish-black
_exptl_crystal_density_diffrn 1.415
_exptl_crystal_description Plate
_exptl_crystal_F_000 1344
_exptl_crystal_size_max 0.45
_exptl_crystal_size_mid 0.20
_exptl_crystal_size_min 0.10
_refine_diff_density_max 0.447
_refine_diff_density_min -0.393
_refine_diff_density_rms 0.095
_refine_ls_extinction_method none
_refine_ls_goodness_of_fit_ref 1.632
_refine_ls_hydrogen_treatment mixed
_refine_ls_matrix_type full
_refine_ls_number_parameters 555
_refine_ls_number_reflns 5913
_refine_ls_number_restraints 0
_refine_ls_restrained_S_all 1.632
_refine_ls_R_factor_all 0.0984
_refine_ls_R_factor_gt 0.0629
_refine_ls_shift/su_max 0.000
_refine_ls_shift/su_mean 0.000
_refine_ls_structure_factor_coef Fsqd
_refine_ls_weighting_details 'w=1/[\s^2^(Fo^2^)+(0.1000P)^2^] where P=(Fo^2^+2Fc^2^)/3'
_refine_ls_weighting_scheme calc
_refine_ls_wR_factor_gt 0.1760
_refine_ls_wR_factor_ref 0.2424
_reflns_Friedel_coverage 0.000
_reflns_number_gt 4108
_reflns_number_total 5913
_reflns_threshold_expression 'I > 2\s(I)'
_cod_data_source_file c6ce01001f2.cif
_cod_data_source_block N-Phenyl-p-phenylenediamine+diglycolic
_cod_depositor_comments
;
The following automatic conversions were performed:

'_exptl_absorpt_correction_type' value 'Multi-scan' changed to
'multi-scan' according to
/usr/data/users/saulius/crontab/automatic-downloads/rss-feeds/RSC/lib/dictionaries/cif_core.dic
dictionary named 'cif_core.dic' version 2.4.2 from 2011-04-26.

Automatic conversion script
Id: cif_fix_values 4268 2015-11-12 08:31:59Z antanas 

 Adding full bibliography for 7225370--7225374.cif.

2017-03-09
Z value and formula fixed to values more according to usual
chemical conventions.                 miguel
;
_cod_original_formula_sum 'C32 H36 N4 O10'
_cod_original_formula_weight 636.65
_cod_original_formula_moiety '2(C12 H12 N2), 2(C4 H6 O5)'
_cod_original_formula_units_Z 4
_cod_original_cell_volume 2988.0(5)
_cod_database_code 7225370
_shelx_space_group_comment
; 
The symmetry employed for this shelxl refinement is uniquely defined 
by the following loop, which should always be used as a source of 
symmetry information in preference to the above space-group names. 
They are only intended as comments. 
;
_shelxl_version_number 2013-3

loop_
_space_group_symop_operation_xyz
'x, y, z'
'-x, y+1/2, -z+1/2'
'-x, -y, -z'
'x, -y-1/2, z-1/2'

loop_
_atom_site_label
_atom_site_type_symbol
_atom_site_fract_x
_atom_site_fract_y
_atom_site_fract_z
_atom_site_U_iso_or_equiv
_atom_site_adp_type
_atom_site_occupancy
_atom_site_site_symmetry_order
_atom_site_calc_flag
_atom_site_refinement_flags_posn
_atom_site_refinement_flags_adp
C1 C 0.27155(16) 0.6451(3) 0.32221(18) 0.0187(7) Uani 1 1 d . .
C2 C 0.26361(18) 0.7636(3) 0.3651(2) 0.0264(7) Uani 1 1 d . .
H2 H 0.3041(19) 0.783(3) 0.415(2) 0.034(9) Uiso 1 1 d . .
C3 C 0.20114(18) 0.8489(3) 0.3344(2) 0.0313(8) Uani 1 1 d . .
H3 H 0.191(2) 0.923(4) 0.363(2) 0.044(10) Uiso 1 1 d . .
C4 C 0.14563(17) 0.8178(3) 0.26134(19) 0.0242(7) Uani 1 1 d . .
C5 C 0.15543(18) 0.6978(3) 0.2202(2) 0.0266(7) Uani 1 1 d . .
H5 H 0.1177(17) 0.678(3) 0.169(2) 0.021(8) Uiso 1 1 d . .
C6 C 0.21772(18) 0.6119(3) 0.2507(2) 0.0253(7) Uani 1 1 d . .
H6 H 0.2227(15) 0.532(3) 0.2220(18) 0.014(7) Uiso 1 1 d . .
C7 C 0.01057(17) 0.8799(3) 0.18738(19) 0.0241(7) Uani 1 1 d . .
C8 C -0.01889(18) 0.7419(3) 0.1711(2) 0.0273(7) Uani 1 1 d . .
H8 H 0.0119(18) 0.655(4) 0.185(2) 0.033(9) Uiso 1 1 d . .
C9 C -0.09466(19) 0.7220(4) 0.1318(2) 0.0305(8) Uani 1 1 d . .
H9 H -0.1126(19) 0.628(4) 0.123(2) 0.039(10) Uiso 1 1 d . .
C10 C -0.1425(2) 0.8376(4) 0.1087(2) 0.0356(9) Uani 1 1 d . .
H10 H -0.196(2) 0.827(4) 0.080(2) 0.049(11) Uiso 1 1 d . .
C11 C -0.11411(19) 0.9757(4) 0.1233(2) 0.0304(8) Uani 1 1 d . .
H11 H -0.1480(18) 1.063(4) 0.108(2) 0.031(9) Uiso 1 1 d . .
C12 C -0.03866(19) 0.9973(3) 0.16156(19) 0.0269(7) Uani 1 1 d . .
H12 H -0.0169(19) 1.098(4) 0.174(2) 0.041(10) Uiso 1 1 d . .
C13 C 0.28557(16) 0.6020(3) 0.08231(18) 0.0202(7) Uani 1 1 d . .
C14 C 0.22359(17) 0.5135(3) 0.05760(19) 0.0241(7) Uani 1 1 d . .
H14A H 0.2298 0.4121 0.0573 0.029 Uiso 1 1 calc R U
C15 C 0.15249(18) 0.5719(3) 0.03321(19) 0.0235(7) Uani 1 1 d . .
H15 H 0.1081(19) 0.506(4) 0.019(2) 0.040(10) Uiso 1 1 d . .
C16 C 0.14316(18) 0.7208(3) 0.0339(2) 0.0272(7) Uani 1 1 d . .
C17 C 0.20607(17) 0.8086(3) 0.0562(2) 0.0268(7) Uani 1 1 d . .
H17 H 0.1988(16) 0.916(3) 0.0578(18) 0.025(8) Uiso 1 1 d . .
C18 C 0.27729(19) 0.7511(3) 0.0815(2) 0.0272(8) Uani 1 1 d . .
H18 H 0.3214(19) 0.818(4) 0.097(2) 0.037(10) Uiso 1 1 d . .
C19 C 0.00504(17) 0.7545(3) -0.04069(19) 0.0222(7) Uani 1 1 d . .
C20 C -0.05807(18) 0.8265(3) -0.0391(2) 0.0278(7) Uani 1 1 d . .
H20 H -0.0555(15) 0.885(3) 0.0070(18) 0.013(7) Uiso 1 1 d . .
C21 C -0.12580(18) 0.8121(3) -0.1009(2) 0.0302(8) Uani 1 1 d . .
H21 H -0.1722(18) 0.869(3) -0.101(2) 0.031(9) Uiso 1 1 d . .
C22 C -0.13170(19) 0.7244(3) -0.1651(2) 0.0301(8) Uani 1 1 d . .
H22 H -0.1778(19) 0.718(3) -0.210(2) 0.027(9) Uiso 1 1 d . .
C23 C -0.06950(18) 0.6494(3) -0.1658(2) 0.0276(8) Uani 1 1 d . .
H23 H -0.0735(17) 0.581(3) -0.209(2) 0.030(9) Uiso 1 1 d . .
C24 C -0.00166(18) 0.6625(3) -0.10441(19) 0.0251(7) Uani 1 1 d . .
H24 H 0.0419(17) 0.611(3) -0.1118(19) 0.024(8) Uiso 1 1 d . .
C25 C 0.45716(17) 0.7471(3) 0.00892(19) 0.0242(7) Uani 1 1 d . .
C26 C 0.47981(18) 0.8438(3) 0.08080(19) 0.0240(7) Uani 1 1 d . .
H26B H 0.4510(18) 0.942(4) 0.068(2) 0.031(9) Uiso 1 1 d . .
H26A H 0.535(2) 0.862(4) 0.097(2) 0.041(10) Uiso 1 1 d . .
C27 C 0.47743(18) 0.8681(3) 0.2097(2) 0.0238(7) Uani 1 1 d . .
H27B H 0.445(2) 0.957(4) 0.197(2) 0.045(10) Uiso 1 1 d . .
C28 C 0.45887(16) 0.7913(3) 0.27422(19) 0.0212(7) Uani 1 1 d . .
C29 C 0.33862(16) 0.2064(3) 0.24995(18) 0.0202(7) Uani 1 1 d . .
C30 C 0.3455(2) 0.1385(3) 0.3273(2) 0.0276(8) Uani 1 1 d . .
H30B H 0.3965(19) 0.089(3) 0.349(2) 0.029(9) Uiso 1 1 d . .
H30A H 0.307(2) 0.072(4) 0.316(2) 0.039(10) Uiso 1 1 d . .
C31 C 0.34526(19) 0.1871(3) 0.45436(18) 0.0218(7) Uani 1 1 d . .
H31A H 0.3940(15) 0.140(3) 0.4784(17) 0.008(7) Uiso 1 1 d . .
H31B H 0.3080(17) 0.109(3) 0.4546(19) 0.024(8) Uiso 1 1 d . .
C32 C 0.34104(16) 0.3038(3) 0.51152(18) 0.0201(7) Uani 1 1 d . .
N1 N 0.33611(15) 0.5505(3) 0.35475(17) 0.0218(6) Uani 1 1 d . .
H1X H 0.375(2) 0.596(4) 0.365(2) 0.029(10) Uiso 1 1 d . .
N2 N 0.08487(15) 0.9117(3) 0.23058(19) 0.0336(7) Uani 1 1 d . .
H2W H 0.0910(18) 1.006(4) 0.243(2) 0.031(9) Uiso 1 1 d . .
N3 N 0.36092(15) 0.5424(3) 0.11285(17) 0.0224(6) Uani 1 1 d . .
H3Y H 0.3844(19) 0.571(4) 0.084(2) 0.031(10) Uiso 1 1 d . .
N4 N 0.07295(15) 0.7845(3) 0.01955(17) 0.0300(7) Uani 1 1 d . .
H4W H 0.0781(19) 0.863(4) 0.044(2) 0.037(10) Uiso 1 1 d . .
O1 O 0.42487(13) 0.6308(2) 0.00800(13) 0.0298(6) Uani 1 1 d . .
O2 O 0.47270(12) 0.7964(2) -0.04985(13) 0.0294(6) Uani 1 1 d . .
O3 O 0.48128(13) 0.8626(2) 0.34075(15) 0.0304(6) Uani 1 1 d . .
H3W H 0.473(2) 0.822(4) 0.385(3) 0.052(12) Uiso 1 1 d . .
O4 O 0.42578(12) 0.6768(2) 0.26432(12) 0.0260(5) Uani 1 1 d . .
O5 O 0.46336(12) 0.7771(2) 0.14387(12) 0.0243(5) Uani 1 1 d . .
O6 O 0.33399(12) 0.4326(2) 0.49224(12) 0.0260(5) Uani 1 1 d . .
O7 O 0.34321(12) 0.2557(2) 0.57863(13) 0.0252(5) Uani 1 1 d . .
O8 O 0.33796(13) 0.1116(2) 0.19582(14) 0.0302(6) Uani 1 1 d . .
H8W H 0.337(2) 0.159(5) 0.147(3) 0.069(14) Uiso 1 1 d . .
O9 O 0.33476(12) 0.3367(2) 0.23882(12) 0.0241(5) Uani 1 1 d . .
O10 O 0.33684(12) 0.24475(19) 0.37936(12) 0.0238(5) Uani 1 1 d . .
H27A H 0.5310(18) 0.894(3) 0.233(2) 0.027(9) Uiso 1 1 d . .
H3Z H 0.361(2) 0.446(5) 0.114(2) 0.047(11) Uiso 1 1 d . .
H3X H 0.387(2) 0.580(4) 0.171(2) 0.050(11) Uiso 1 1 d . .
H1Z H 0.340(2) 0.481(4) 0.319(2) 0.053(12) Uiso 1 1 d . .
H1Y H 0.334(2) 0.497(5) 0.408(3) 0.073(14) Uiso 1 1 d . .

loop_
_atom_site_aniso_label
_atom_site_aniso_U_11
_atom_site_aniso_U_22
_atom_site_aniso_U_33
_atom_site_aniso_U_23
_atom_site_aniso_U_13
_atom_site_aniso_U_12
C1 0.0152(15) 0.0221(13) 0.0203(17) 0.0041(11) 0.0081(13) -0.0031(10)
C2 0.0231(18) 0.0295(15) 0.0249(19) -0.0011(13) 0.0065(15) 0.0006(12)
C3 0.0267(19) 0.0279(15) 0.038(2) -0.0077(15) 0.0095(17) 0.0013(13)
C4 0.0256(18) 0.0217(13) 0.0259(19) 0.0020(12) 0.0097(15) 0.0006(12)
C5 0.0238(18) 0.0368(16) 0.0192(19) 0.0028(13) 0.0073(15) -0.0036(13)
C6 0.0310(19) 0.0283(15) 0.0214(18) -0.0009(13) 0.0153(15) 0.0022(13)
C7 0.0221(17) 0.0295(15) 0.0202(18) 0.0003(12) 0.0070(14) 0.0026(12)
C8 0.0299(19) 0.0283(15) 0.0239(19) 0.0039(13) 0.0098(15) 0.0010(13)
C9 0.0277(19) 0.0371(17) 0.027(2) -0.0018(14) 0.0099(16) -0.0019(14)
C10 0.028(2) 0.051(2) 0.028(2) 0.0012(16) 0.0104(17) 0.0028(16)
C11 0.031(2) 0.0399(17) 0.0239(19) 0.0031(14) 0.0138(16) 0.0089(14)
C12 0.033(2) 0.0322(16) 0.0169(18) 0.0034(13) 0.0104(15) 0.0045(13)
C13 0.0228(17) 0.0255(14) 0.0142(16) -0.0008(11) 0.0089(13) 0.0015(11)
C14 0.0295(18) 0.0231(14) 0.0242(18) -0.0025(12) 0.0151(15) -0.0027(12)
C15 0.0277(18) 0.0249(14) 0.0197(17) -0.0031(12) 0.0107(14) -0.0017(13)
C16 0.0246(18) 0.0368(16) 0.0224(18) -0.0018(13) 0.0112(15) 0.0051(13)
C17 0.0274(18) 0.0266(15) 0.028(2) -0.0020(13) 0.0112(15) 0.0015(13)
C18 0.035(2) 0.0207(14) 0.0267(19) -0.0007(12) 0.0121(16) -0.0045(13)
C19 0.0279(18) 0.0228(14) 0.0175(17) 0.0023(11) 0.0100(14) 0.0012(12)
C20 0.034(2) 0.0283(15) 0.029(2) -0.0023(14) 0.0204(16) 0.0021(13)
C21 0.0255(19) 0.0279(15) 0.038(2) 0.0019(14) 0.0127(17) 0.0034(13)
C22 0.0253(19) 0.0343(16) 0.028(2) -0.0012(14) 0.0061(16) -0.0032(13)
C23 0.0308(19) 0.0315(16) 0.0213(19) -0.0002(13) 0.0103(16) -0.0053(13)
C24 0.0250(18) 0.0293(15) 0.0243(19) 0.0012(13) 0.0129(15) 0.0034(13)
C25 0.0236(17) 0.0278(15) 0.0234(19) 0.0039(12) 0.0107(15) 0.0041(12)
C26 0.0254(18) 0.0270(15) 0.0214(18) 0.0069(13) 0.0106(15) -0.0024(12)
C27 0.0218(18) 0.0236(14) 0.0254(19) -0.0055(12) 0.0077(15) -0.0019(12)
C28 0.0198(16) 0.0258(14) 0.0201(17) -0.0040(12) 0.0095(13) -0.0001(12)
C29 0.0193(16) 0.0263(14) 0.0166(17) -0.0019(12) 0.0082(13) 0.0005(11)
C30 0.041(2) 0.0231(14) 0.0245(19) -0.0013(13) 0.0182(17) 0.0012(14)
C31 0.0296(18) 0.0238(14) 0.0132(17) 0.0016(12) 0.0089(14) 0.0018(13)
C32 0.0195(16) 0.0241(14) 0.0180(17) -0.0020(11) 0.0083(13) -0.0035(11)
N1 0.0199(15) 0.0225(12) 0.0258(16) 0.0013(11) 0.0116(13) 0.0008(11)
N2 0.0265(16) 0.0232(13) 0.045(2) 0.0022(12) 0.0050(14) 0.0003(11)
N3 0.0241(15) 0.0234(13) 0.0222(16) 0.0030(11) 0.0113(13) -0.0010(10)
N4 0.0291(16) 0.0298(14) 0.0279(17) -0.0094(12) 0.0062(13) 0.0041(11)
O1 0.0387(14) 0.0317(11) 0.0226(13) -0.0029(9) 0.0155(11) -0.0083(10)
O2 0.0358(13) 0.0341(11) 0.0218(13) 0.0054(9) 0.0146(11) 0.0005(10)
O3 0.0351(14) 0.0328(11) 0.0259(14) -0.0066(10) 0.0138(12) -0.0039(9)
O4 0.0308(13) 0.0295(11) 0.0195(13) -0.0028(9) 0.0112(10) -0.0059(9)
O5 0.0323(13) 0.0252(10) 0.0177(12) -0.0003(8) 0.0117(10) -0.0047(9)
O6 0.0356(13) 0.0236(10) 0.0176(12) 0.0030(9) 0.0079(10) 0.0028(9)
O7 0.0370(13) 0.0241(10) 0.0170(12) 0.0026(8) 0.0125(10) 0.0010(9)
O8 0.0496(16) 0.0249(10) 0.0219(14) -0.0007(9) 0.0197(12) 0.0016(9)
O9 0.0326(13) 0.0221(10) 0.0200(12) 0.0008(8) 0.0123(10) 0.0009(8)
O10 0.0394(13) 0.0217(10) 0.0151(12) 0.0007(8) 0.0156(10) 0.0031(8)

loop_
_atom_type_symbol
_atom_type_description
_atom_type_scat_dispersion_real
_atom_type_scat_dispersion_imag
_atom_type_scat_source
C C 0.0033 0.0016 'International Tables Vol C Tables 4.2.6.8 and 6.1.1.4'
H H 0.0000 0.0000 'International Tables Vol C Tables 4.2.6.8 and 6.1.1.4'
N N 0.0061 0.0033 'International Tables Vol C Tables 4.2.6.8 and 6.1.1.4'
O O 0.0106 0.0060 'International Tables Vol C Tables 4.2.6.8 and 6.1.1.4'

loop_
_geom_angle_atom_site_label_1
_geom_angle_atom_site_label_2
_geom_angle_atom_site_label_3
_geom_angle
C6 C1 C2 120.7(3)
C6 C1 N1 119.4(3)
C2 C1 N1 119.9(3)
C3 C2 C1 119.0(3)
C3 C2 H2 124(2)
C1 C2 H2 117(2)
C2 C3 C4 121.5(3)
C2 C3 H3 121(2)
C4 C3 H3 117(2)
C5 C4 C3 117.9(3)
C5 C4 N2 122.6(3)
C3 C4 N2 119.5(3)
C6 C5 C4 120.9(3)
C6 C5 H5 121.4(18)
C4 C5 H5 117.7(18)
C1 C6 C5 120.1(3)
C1 C6 H6 120.8(18)
C5 C6 H6 119.0(18)
C8 C7 N2 124.9(3)
C8 C7 C12 118.1(3)
N2 C7 C12 116.9(3)
C9 C8 C7 120.4(3)
C9 C8 H8 116.6(19)
C7 C8 H8 123.0(19)
C10 C9 C8 120.9(3)
C10 C9 H9 121(2)
C8 C9 H9 118(2)
C9 C10 C11 119.6(3)
C9 C10 H10 123(2)
C11 C10 H10 117(2)
C12 C11 C10 120.1(3)
C12 C11 H11 118.4(18)
C10 C11 H11 121.5(18)
C11 C12 C7 120.9(3)
C11 C12 H12 121.2(19)
C7 C12 H12 117.9(19)
C14 C13 C18 120.5(3)
C14 C13 N3 121.2(2)
C18 C13 N3 118.3(3)
C13 C14 C15 120.3(3)
C13 C14 H14A 119.9
C15 C14 H14A 119.9
C14 C15 C16 120.0(3)
C14 C15 H15 119.2(19)
C16 C15 H15 120.6(19)
C17 C16 C15 119.0(3)
C17 C16 N4 118.5(3)
C15 C16 N4 122.2(3)
C18 C17 C16 121.3(3)
C18 C17 H17 120.2(17)
C16 C17 H17 118.4(17)
C17 C18 C13 118.9(3)
C17 C18 H18 118.8(19)
C13 C18 H18 122.3(19)
C20 C19 N4 117.7(3)
C20 C19 C24 118.7(3)
N4 C19 C24 123.5(3)
C21 C20 C19 120.7(3)
C21 C20 H20 119.3(16)
C19 C20 H20 119.9(16)
C20 C21 C22 120.4(3)
C20 C21 H21 121.1(19)
C22 C21 H21 118.5(19)
C23 C22 C21 119.1(3)
C23 C22 H22 120(2)
C21 C22 H22 121(2)
C22 C23 C24 121.1(3)
C22 C23 H23 120.1(18)
C24 C23 H23 118.7(18)
C23 C24 C19 120.0(3)
C23 C24 H24 116.0(18)
C19 C24 H24 123.8(18)
O1 C25 O2 124.0(3)
O1 C25 C26 121.4(3)
O2 C25 C26 114.6(3)
O5 C26 C25 110.3(2)
O5 C26 H26B 108.3(19)
C25 C26 H26B 110.8(18)
O5 C26 H26A 110(2)
C25 C26 H26A 108(2)
H26B C26 H26A 109(3)
O5 C27 C28 109.7(2)
O5 C27 H27B 112(2)
C28 C27 H27B 106(2)
O5 C27 H27A 111.9(19)
C28 C27 H27A 106(2)
H27B C27 H27A 111(3)
O4 C28 O3 124.4(3)
O4 C28 C27 123.5(3)
O3 C28 C27 112.1(2)
O9 C29 O8 124.0(3)
O9 C29 C30 123.5(3)
O8 C29 C30 112.6(2)
O10 C30 C29 109.3(2)
O10 C30 H30B 112.1(19)
C29 C30 H30B 107.9(19)
O10 C30 H30A 110(2)
C29 C30 H30A 106(2)
H30B C30 H30A 111(3)
O10 C31 C32 111.3(2)
O10 C31 H31A 111.3(17)
C32 C31 H31A 106.6(16)
O10 C31 H31B 115.5(18)
C32 C31 H31B 107.8(18)
H31A C31 H31B 104(2)
O6 C32 O7 124.6(3)
O6 C32 C31 121.8(3)
O7 C32 C31 113.5(2)
C1 N1 H1X 110(2)
C1 N1 H1Z 113(2)
H1X N1 H1Z 103(3)
C1 N1 H1Y 110(2)
H1X N1 H1Y 111(3)
H1Z N1 H1Y 109(3)
C7 N2 C4 129.1(3)
C7 N2 H2W 111(2)
C4 N2 H2W 120(2)
C13 N3 H3Y 109(2)
C13 N3 H3Z 112(2)
H3Y N3 H3Z 109(4)
C13 N3 H3X 108(2)
H3Y N3 H3X 110(3)
H3Z N3 H3X 109(3)
C19 N4 C16 128.7(3)
C19 N4 H4W 119(2)
C16 N4 H4W 110(2)
C28 O3 H3W 118(2)
C27 O5 C26 112.3(2)
C29 O8 H8W 111(3)
C31 O10 C30 111.7(2)

loop_
_geom_bond_atom_site_label_1
_geom_bond_atom_site_label_2
_geom_bond_distance
C1 C6 1.371(4)
C1 C2 1.383(4)
C1 N1 1.459(4)
C2 C3 1.376(4)
C2 H2 0.97(3)
C3 C4 1.399(5)
C3 H3 0.92(4)
C4 C5 1.386(4)
C4 N2 1.401(4)
C5 C6 1.376(4)
C5 H5 0.97(3)
C6 H6 0.93(3)
C7 C8 1.389(4)
C7 N2 1.389(4)
C7 C12 1.408(4)
C8 C9 1.382(5)
C8 H8 0.98(3)
C9 C10 1.376(5)
C9 H9 0.93(3)
C10 C11 1.382(5)
C10 H10 0.98(4)
C11 C12 1.376(5)
C11 H11 1.02(3)
C12 H12 1.02(4)
C13 C14 1.380(4)
C13 C18 1.394(4)
C13 N3 1.457(4)
C14 C15 1.383(4)
C14 H14A 0.9500
C15 C16 1.395(4)
C15 H15 1.00(3)
C16 C17 1.390(4)
C16 N4 1.404(4)
C17 C18 1.381(4)
C17 H17 1.01(3)
C18 H18 1.01(3)
C19 C20 1.387(4)
C19 N4 1.395(4)
C19 C24 1.399(4)
C20 C21 1.384(5)
C20 H20 0.98(3)
C21 C22 1.385(5)
C21 H21 1.03(3)
C22 C23 1.381(5)
C22 H22 0.96(3)
C23 C24 1.382(4)
C23 H23 0.99(3)
C24 H24 1.01(3)
C25 O1 1.241(3)
C25 O2 1.279(4)
C25 C26 1.508(4)
C26 O5 1.421(4)
C26 H26B 1.05(3)
C26 H26A 1.01(4)
C27 O5 1.402(4)
C27 C28 1.507(4)
C27 H27B 1.01(4)
C27 H27A 0.99(3)
C28 O4 1.218(3)
C28 O3 1.302(4)
C29 O9 1.225(3)
C29 O8 1.310(4)
C29 C30 1.491(4)
C30 O10 1.410(4)
C30 H30B 1.02(3)
C30 H30A 0.93(4)
C31 O10 1.407(4)
C31 C32 1.516(4)
C31 H31A 0.98(3)
C31 H31B 1.02(3)
C32 O6 1.240(3)
C32 O7 1.274(4)
N1 H1X 0.81(4)
N1 H1Z 0.93(4)
N1 H1Y 1.09(5)
N2 H2W 0.90(3)
N3 H3Y 0.84(4)
N3 H3Z 0.89(4)
N3 H3X 1.05(4)
N4 H4W 0.84(4)
O3 H3W 0.95(4)
O8 H8W 0.97(5)
